data_7028350
loop_
_publ_author_name
'Shao, Jia'
'Bao, Wei-Guo'
'Tian, He'
'Li, Bing'
'Zhao, Xiao-Fei'
'Qiao, Xin'
'Xu, Jing-Yuan'

_publ_section_title
;
 Nuclease activity and protein-binding properties of a novel tetranuclear
 thiosemicarbazide Pt(II) complex.
;
_journal_issue 4
_journal_name_full 'Dalton transactions (Cambridge, England : 2003)'
_journal_page_first 1663
_journal_page_last 1671
_journal_paper_doi 10.1039/c3dt52044g
_journal_volume 43
_journal_year 2014
_chemical_formula_sum 'C32 H68.5 N20 O16.25 Pt4 S4'
_chemical_formula_weight 1902.17
_chemical_name_systematic
; 
 ? 
;
_space_group_IT_number 88
_symmetry_cell_setting tetragonal
_symmetry_space_group_name_Hall '-I 4ad'
_symmetry_space_group_name_H-M 'I 41/a :2'
_atom_sites_solution_hydrogens geom
_atom_sites_solution_primary direct
_atom_sites_solution_secondary difmap
_audit_creation_method SHELXL-97
_cell_angle_alpha 90.00
_cell_angle_beta 90.00
_cell_angle_gamma 90.00
_cell_formula_units_Z 4
_cell_length_a 14.476(6)
_cell_length_b 14.476(6)
_cell_length_c 28.023(9)
_cell_measurement_temperature 113(2)
_cell_volume 5872(4)
_computing_cell_refinement 'Bruker XSCANS'
_computing_data_collection 'Bruker XSCANS'
_computing_data_reduction 'Bruker SHELXTL'
_computing_molecular_graphics 'Bruker SHELXTL'
_computing_publication_material 'Bruker SHELXTL'
_computing_structure_refinement 'SHELXL-97 (Sheldrick, 1997)'
_computing_structure_solution 'SHELXS-97 (Sheldrick, 1990)'
_diffrn_ambient_temperature 113(2)
_diffrn_measured_fraction_theta_full 1.000
_diffrn_measured_fraction_theta_max 1.000
_diffrn_measurement_device_type 'Bruker P4'
_diffrn_measurement_method '\w scans'
_diffrn_radiation_monochromator graphite
_diffrn_radiation_source 'fine-focus sealed tube'
_diffrn_radiation_type MoK\a
_diffrn_radiation_wavelength 0.71073
_diffrn_reflns_av_R_equivalents 0.0937
_diffrn_reflns_av_sigmaI/netI 0.0564
_diffrn_reflns_limit_h_max 19
_diffrn_reflns_limit_h_min -19
_diffrn_reflns_limit_k_max 18
_diffrn_reflns_limit_k_min -19
_diffrn_reflns_limit_l_max 36
_diffrn_reflns_limit_l_min -32
_diffrn_reflns_number 30653
_diffrn_reflns_theta_full 27.87
_diffrn_reflns_theta_max 27.87
_diffrn_reflns_theta_min 1.58
_exptl_absorpt_coefficient_mu 9.717
_exptl_absorpt_correction_T_max 0.5103
_exptl_absorpt_correction_T_min 0.3885
_exptl_absorpt_correction_type multi-scan
_exptl_crystal_colour Colorless
_exptl_crystal_density_diffrn 2.152
_exptl_crystal_density_meas 2.11
_exptl_crystal_density_method 'not measured'
_exptl_crystal_description Prism
_exptl_crystal_F_000 3626
_exptl_crystal_size_max 0.12
_exptl_crystal_size_mid 0.10
_exptl_crystal_size_min 0.08
_refine_diff_density_max 2.068
_refine_diff_density_min -2.648
_refine_diff_density_rms 0.488
_refine_ls_extinction_method none
_refine_ls_goodness_of_fit_ref 1.135
_refine_ls_hydrogen_treatment mixed
_refine_ls_matrix_type full
_refine_ls_number_parameters 202
_refine_ls_number_reflns 3500
_refine_ls_number_restraints 30
_refine_ls_restrained_S_all 1.132
_refine_ls_R_factor_all 0.0571
_refine_ls_R_factor_gt 0.0490
_refine_ls_shift/su_max 0.002
_refine_ls_shift/su_mean 0.000
_refine_ls_structure_factor_coef Fsqd
_refine_ls_weighting_details 'calc w=1/[\s^2^(Fo^2^)+(0.0736P)^2^+0.0000P] where P=(Fo^2^+2Fc^2^)/3'
_refine_ls_weighting_scheme calc
_refine_ls_wR_factor_gt 0.1371
_refine_ls_wR_factor_ref 0.1434
_reflns_number_gt 3093
_reflns_number_total 3500
_reflns_threshold_expression >2sigma(I)
_cod_data_source_file c3dt52044g.txt
_cod_data_source_block shelx
_cod_depositor_comments
;
The following automatic conversions were performed:

'_symmetry_cell_setting' value 'Tetragonal' changed to 'tetragonal'
according to
/usr/data/users/saulius/automatic-downloads/current/RSC/lib/dictionaries/cif_core.dic
dictionary named 'cif_core.dic' version 2.4.2 from 2011-04-26.

Automatic conversion script
Id: cif_fix_values 2281 2013-09-26 08:29:07Z andrius 
;
_cod_original_sg_symbol_H-M I41/a
_cod_original_formula_sum 'C32 H68.50 N20 O16.25 Pt4 S4'
_cod_database_code 7028350

loop_
_symmetry_equiv_pos_as_xyz
'x, y, z'
'-y+3/4, x+1/4, z+1/4'
'-x+1/2, -y, z+1/2'
'y+3/4, -x+3/4, z+3/4'
'x+1/2, y+1/2, z+1/2'
'-y+5/4, x+3/4, z+3/4'
'-x+1, -y+1/2, z+1'
'y+5/4, -x+5/4, z+5/4'
'-x, -y, -z'
'y-3/4, -x-1/4, -z-1/4'
'x-1/2, y, -z-1/2'
'-y-3/4, x-3/4, -z-3/4'
'-x+1/2, -y+1/2, -z+1/2'
'y-1/4, -x+1/4, -z+1/4'
'x, y+1/2, -z'
'-y-1/4, x-1/4, -z-1/4'

loop_
_atom_site_label
_atom_site_type_symbol
_atom_site_fract_x
_atom_site_fract_y
_atom_site_fract_z
_atom_site_U_iso_or_equiv
_atom_site_adp_type
_atom_site_occupancy
_atom_site_symmetry_multiplicity
_atom_site_calc_flag
_atom_site_refinement_flags
_atom_site_disorder_assembly
_atom_site_disorder_group
Pt1 Pt 0.442937(19) 0.648910(19) 0.072245(9) 0.03020(14) Uani 1 1 d . . .
S1 S 0.54715(13) 0.58775(13) 0.12303(6) 0.0340(4) Uani 1 1 d . . .
N1 N 0.3707(4) 0.6840(4) 0.0111(2) 0.0334(13) Uani 1 1 d . . .
N2 N 0.5620(5) 0.5983(5) -0.0591(2) 0.0448(17) Uani 1 1 d . . .
H2A H 0.6165 0.5735 -0.0538 0.054 Uiso 1 1 calc R . .
H2B H 0.5433 0.6082 -0.0886 0.054 Uiso 1 1 calc R . .
N3 N 0.5298(5) 0.6088(4) 0.0224(2) 0.0359(14) Uani 1 1 d . . .
N4 N 0.6171(4) 0.5738(4) 0.0316(2) 0.0402(15) Uani 1 1 d . . .
N5 N 0.7164(5) 0.5415(5) 0.0936(3) 0.0529(19) Uani 1 1 d . . .
C1 C 0.2871(5) 0.7215(6) 0.0097(3) 0.0424(19) Uani 1 1 d . . .
H1 H 0.2575 0.7388 0.0386 0.051 Uiso 1 1 calc R . .
C2 C 0.2424(7) 0.7357(6) -0.0337(4) 0.056(2) Uani 1 1 d . . .
H2 H 0.1819 0.7611 -0.0340 0.067 Uiso 1 1 calc R . .
C3 C 0.2842(7) 0.7135(6) -0.0759(3) 0.048(2) Uani 1 1 d . . .
H3 H 0.2549 0.7251 -0.1056 0.058 Uiso 1 1 calc R . .
C4 C 0.3720(7) 0.6731(6) -0.0736(3) 0.047(2) Uani 1 1 d . . .
H4 H 0.4030 0.6546 -0.1019 0.057 Uiso 1 1 calc R . .
C5 C 0.4139(6) 0.6602(5) -0.0283(3) 0.0370(17) Uani 1 1 d . . .
C6 C 0.5072(6) 0.6212(5) -0.0222(3) 0.0371(17) Uani 1 1 d . . .
C7 C 0.6344(5) 0.5667(6) 0.0765(3) 0.0386(18) Uani 1 1 d . . .
C8 C 0.7929(6) 0.5204(7) 0.0596(3) 0.064(3) Uani 1 1 d . . .
H8A H 0.7721 0.4738 0.0366 0.097 Uiso 1 1 calc R . .
H8B H 0.8462 0.4966 0.0774 0.097 Uiso 1 1 calc R . .
H8C H 0.8105 0.5768 0.0426 0.097 Uiso 1 1 calc R . .
O1 O 0.5392(5) 0.1456(4) 0.1623(2) 0.0607(18) Uani 1 1 d . . .
O2 O 0.3518(4) 0.1807(4) 0.20404(18) 0.0494(15) Uani 1 1 d . . .
O3 O 0.2274(5) 0.0261(6) 0.1858(2) 0.085(3) Uani 1 1 d . . .
O4 O 0.1495(13) 0.2121(12) 0.1924(6) 0.078(5) Uani 0.50 1 d PU A 1
O4' O 0.088(5) 0.253(5) 0.185(2) 0.078(19) Uani 0.13 1 d PU B 2
O5 O 0.128(4) 0.250(3) 0.2059(18) 0.038(11) Uani 0.13 1 d PU C 3
O6 O 0.0931(14) 0.1345(15) 0.1349(7) 0.043(5) Uani 0.25 1 d PU D 4
O7 O 0.0000 0.2500 0.1250 0.044(9) Uani 0.25 4 d SPU E 5

loop_
_atom_site_aniso_label
_atom_site_aniso_U_11
_atom_site_aniso_U_22
_atom_site_aniso_U_33
_atom_site_aniso_U_23
_atom_site_aniso_U_13
_atom_site_aniso_U_12
Pt1 0.02925(19) 0.02783(19) 0.0335(2) -0.00291(10) 0.00098(10) -0.00196(10)
S1 0.0338(9) 0.0307(9) 0.0376(10) -0.0042(7) -0.0026(8) -0.0001(7)
N1 0.036(3) 0.034(3) 0.030(3) -0.002(3) -0.007(3) -0.005(3)
N2 0.053(4) 0.036(4) 0.045(4) -0.003(3) 0.007(3) -0.008(3)
N3 0.042(4) 0.024(3) 0.042(4) -0.008(3) 0.007(3) -0.006(3)
N4 0.034(4) 0.039(4) 0.048(4) -0.011(3) -0.002(3) -0.005(3)
N5 0.038(4) 0.051(5) 0.070(5) -0.021(4) 0.007(4) 0.004(3)
C1 0.040(5) 0.043(5) 0.044(5) 0.000(4) -0.004(4) 0.001(4)
C2 0.055(6) 0.048(5) 0.064(6) 0.005(4) -0.010(5) -0.006(4)
C3 0.052(6) 0.047(5) 0.046(5) 0.001(4) -0.010(4) -0.014(4)
C4 0.055(6) 0.042(5) 0.045(5) 0.000(3) -0.007(4) -0.010(4)
C5 0.042(4) 0.030(4) 0.039(4) -0.001(3) 0.002(3) -0.006(3)
C6 0.047(5) 0.028(4) 0.036(4) 0.001(3) 0.000(3) -0.013(3)
C7 0.028(4) 0.041(5) 0.046(5) -0.010(3) 0.003(3) -0.003(3)
C8 0.042(5) 0.069(7) 0.082(8) -0.032(6) -0.001(5) 0.004(5)
O1 0.074(5) 0.057(4) 0.052(4) 0.014(3) -0.022(3) -0.006(4)
O2 0.052(4) 0.060(4) 0.036(3) 0.014(3) 0.002(3) 0.002(3)
O3 0.065(5) 0.139(8) 0.050(4) 0.019(4) 0.035(3) 0.035(5)
O4 0.080(9) 0.081(9) 0.073(8) 0.010(7) 0.007(7) -0.021(7)
O4' 0.08(2) 0.08(2) 0.08(2) 0.000(10) -0.002(10) -0.004(10)
O5 0.039(14) 0.032(13) 0.043(14) -0.005(9) 0.002(9) 0.008(9)
O6 0.037(8) 0.049(9) 0.042(8) 0.006(7) 0.014(7) -0.014(7)
O7 0.045(10) 0.045(10) 0.042(12) 0.000 0.000 0.000

loop_
_atom_type_symbol
_atom_type_description
_atom_type_scat_dispersion_real
_atom_type_scat_dispersion_imag
_atom_type_scat_source
C C 0.0033 0.0016 'International Tables Vol C Tables 4.2.6.8 and 6.1.1.4'
H H 0.0000 0.0000 'International Tables Vol C Tables 4.2.6.8 and 6.1.1.4'
N N 0.0061 0.0033 'International Tables Vol C Tables 4.2.6.8 and 6.1.1.4'
O O 0.0106 0.0060 'International Tables Vol C Tables 4.2.6.8 and 6.1.1.4'
S S 0.1246 0.1234 'International Tables Vol C Tables 4.2.6.8 and 6.1.1.4'
Pt Pt -1.7033 8.3905 'International Tables Vol C Tables 4.2.6.8 and 6.1.1.4'

loop_
_geom_angle_atom_site_label_1
_geom_angle_atom_site_label_2
_geom_angle_atom_site_label_3
_geom_angle
_geom_angle_site_symmetry_3
N3 Pt1 N1 78.9(3) .
N3 Pt1 S1 84.5(2) .
N1 Pt1 S1 163.02(18) .
N3 Pt1 S1 176.2(2) 14_565
N1 Pt1 S1 97.73(18) 14_565
S1 Pt1 S1 98.95(5) 14_565
C7 S1 Pt1 94.4(3) .
C7 S1 Pt1 110.4(3) 12_766
Pt1 S1 Pt1 112.85(8) 12_766
C5 N1 C1 121.1(7) .
C5 N1 Pt1 113.0(5) .
C1 N1 Pt1 125.8(6) .
C6 N2 H2A 120.0 .
C6 N2 H2B 120.0 .
H2A N2 H2B 120.0 .
C6 N3 N4 117.3(6) .
C6 N3 Pt1 118.6(6) .
N4 N3 Pt1 123.9(5) .
C7 N4 N3 112.9(7) .
C7 N5 C8 119.3(8) .
N1 C1 C2 120.7(9) .
N1 C1 H1 119.7 .
C2 C1 H1 119.7 .
C3 C2 C1 121.0(10) .
C3 C2 H2 119.5 .
C1 C2 H2 119.5 .
C2 C3 C4 117.4(9) .
C2 C3 H3 121.3 .
C4 C3 H3 121.3 .
C3 C4 C5 119.0(8) .
C3 C4 H4 120.5 .
C5 C4 H4 120.5 .
N1 C5 C4 120.9(8) .
N1 C5 C6 116.0(7) .
C4 C5 C6 123.1(8) .
N3 C6 N2 123.7(8) .
N3 C6 C5 113.2(7) .
N2 C6 C5 123.1(7) .
N4 C7 N5 123.2(8) .
N4 C7 S1 123.1(6) .
N5 C7 S1 113.8(6) .
N5 C8 H8A 109.5 .
N5 C8 H8B 109.5 .
H8A C8 H8B 109.5 .
N5 C8 H8C 109.5 .
H8A C8 H8C 109.5 .
H8B C8 H8C 109.5 .

loop_
_geom_bond_atom_site_label_1
_geom_bond_atom_site_label_2
_geom_bond_distance
_geom_bond_site_symmetry_2
Pt1 N3 1.968(6) .
Pt1 N1 2.071(6) .
Pt1 S1 2.255(2) .
Pt1 S1 2.2978(19) 14_565
S1 C7 1.840(8) .
S1 Pt1 2.2978(19) 12_766
N1 C5 1.315(10) .
N1 C1 1.327(9) .
N2 C6 1.345(10) .
N2 H2A 0.8800 .
N2 H2B 0.8800 .
N3 C6 1.305(10) .
N3 N4 1.386(9) .
N4 C7 1.286(10) .
N5 C7 1.331(10) .
N5 C8 1.492(11) .
C1 C2 1.392(12) .
C1 H1 0.9500 .
C2 C3 1.367(13) .
C2 H2 0.9500 .
C3 C4 1.401(12) .
C3 H3 0.9500 .
C4 C5 1.418(11) .
C4 H4 0.9500 .
C5 C6 1.474(12) .
C8 H8A 0.9800 .
C8 H8B 0.9800 .
C8 H8C 0.9800 .

loop_
_geom_hbond_atom_site_label_D
_geom_hbond_atom_site_label_H
_geom_hbond_atom_site_label_A
_geom_hbond_distance_DH
_geom_hbond_distance_HA
_geom_hbond_distance_DA
_geom_hbond_angle_DHA
_geom_hbond_site_symmetry_A
N2 H2B O1 0.88 2.14 2.990(9) 163.0 15
N2 H2A O3 0.88 2.44 3.291(12) 162.1 4_554

loop_
_geom_torsion_atom_site_label_1
_geom_torsion_atom_site_label_2
_geom_torsion_atom_site_label_3
_geom_torsion_atom_site_label_4
_geom_torsion
_geom_torsion_site_symmetry_1
_geom_torsion_site_symmetry_4
N3 Pt1 S1 C7 7.9(3) . .
N1 Pt1 S1 C7 20.4(6) . .
S1 Pt1 S1 C7 -170.6(3) 14_565 .
N3 Pt1 S1 Pt1 122.25(18) . 12_766
N1 Pt1 S1 Pt1 134.8(6) . 12_766
S1 Pt1 S1 Pt1 -56.24(7) 14_565 12_766
N3 Pt1 N1 C5 2.6(5) . .
S1 Pt1 N1 C5 -10.2(10) . .
S1 Pt1 N1 C5 -179.2(5) 14_565 .
N3 Pt1 N1 C1 178.6(6) . .
S1 Pt1 N1 C1 165.8(5) . .
S1 Pt1 N1 C1 -3.1(6) 14_565 .
N1 Pt1 N3 C6 0.7(5) . .
S1 Pt1 N3 C6 176.9(5) . .
S1 Pt1 N3 C6 -26(3) 14_565 .
N1 Pt1 N3 N4 175.9(6) . .
S1 Pt1 N3 N4 -7.8(5) . .
S1 Pt1 N3 N4 149(3) 14_565 .
C6 N3 N4 C7 177.9(7) . .
Pt1 N3 N4 C7 2.6(9) . .
C5 N1 C1 C2 0.7(11) . .
Pt1 N1 C1 C2 -175.0(6) . .
N1 C1 C2 C3 -1.6(13) . .
C1 C2 C3 C4 2.3(13) . .
C2 C3 C4 C5 -2.1(12) . .
C1 N1 C5 C4 -0.5(11) . .
Pt1 N1 C5 C4 175.7(6) . .
C1 N1 C5 C6 178.7(6) . .
Pt1 N1 C5 C6 -5.1(8) . .
C3 C4 C5 N1 1.3(12) . .
C3 C4 C5 C6 -177.9(7) . .
N4 N3 C6 N2 3.0(10) . .
Pt1 N3 C6 N2 178.5(5) . .
N4 N3 C6 C5 -179.0(6) . .
Pt1 N3 C6 C5 -3.4(8) . .
N1 C5 C6 N3 5.7(9) . .
C4 C5 C6 N3 -175.1(7) . .
N1 C5 C6 N2 -176.2(7) . .
C4 C5 C6 N2 3.0(11) . .
N3 N4 C7 N5 -174.7(7) . .
N3 N4 C7 S1 6.9(9) . .
C8 N5 C7 N4 0.2(12) . .
C8 N5 C7 S1 178.7(6) . .
Pt1 S1 C7 N4 -10.9(7) . .
Pt1 S1 C7 N4 -127.3(6) 12_766 .
Pt1 S1 C7 N5 170.6(6) . .
Pt1 S1 C7 N5 54.2(7) 12_766 .
